data_4300788
loop_
_publ_author_name
'Oh, Moonhyun'
'Stern, Charlotte L.'
'Mirkin, Chad A.'

_publ_contact_author_address
;
 Department of Chemistry and the Center for Nanofabrication
 and Molecular Self-Assembly,
 Northwestern University,
 Evanston, Illinois 60208-3113, USA
;
_publ_contact_author_email chadnano@northwestern.edu
_publ_contact_author_fax 847-467-5123
_publ_contact_author_name 'Chad A. Mirkin'
_publ_contact_author_phone 847-467-7302
_publ_section_title
;
 Coordination Polymers from Silver(I) and Bifunctional Pyridyl Ligands
;
_journal_coden_ASTM INOCAJ
_journal_issue 8
_journal_name_full 'Inorganic Chemistry'
_journal_page_first 2647
_journal_page_last 2653
_journal_paper_doi 10.1021/ic0482990
_journal_volume 44
_journal_year 2005
_chemical_formula_sum 'C25 H20 Ag F3 N2 O5 S'
_chemical_formula_weight 625.36
_space_group_IT_number 14
_symmetry_cell_setting monoclinic
_symmetry_space_group_name_Hall '-P 2ybc'
_symmetry_space_group_name_H-M 'P 1 21/c 1'
_atom_sites_solution_hydrogens geom
_atom_sites_solution_primary direct
_atom_sites_solution_secondary difmap
_audit_creation_method SHELXL-97
_cell_angle_alpha 90.00
_cell_angle_beta 102.4980(10)
_cell_angle_gamma 90.00
_cell_formula_units_Z 4
_cell_length_a 14.4669(9)
_cell_length_b 8.8499(5)
_cell_length_c 19.0088(12)
_cell_measurement_temperature 153(2)
_cell_volume 2376.0(2)
_computing_cell_refinement 'Bruker SMART'
_computing_data_collection 'Bruker SMART'
_computing_data_reduction 'Bruker SAINT'
_computing_molecular_graphics 'Bruker SHELXTL'
_computing_publication_material 'Bruker SHELXTL'
_computing_structure_refinement 'SHELXL-97 (Sheldrick, 1997)'
_computing_structure_solution 'SHELXS-97 (Sheldrick, 1990)'
_diffrn_ambient_temperature 153(2)
_diffrn_measured_fraction_theta_full 0.931
_diffrn_measured_fraction_theta_max 0.931
_diffrn_measurement_device_type 'CCD area detector'
_diffrn_measurement_method 'omega scans'
_diffrn_radiation_monochromator graphite
_diffrn_radiation_source 'fine-focus sealed tube'
_diffrn_radiation_type MoK\a
_diffrn_radiation_wavelength 0.71073
_diffrn_reflns_av_R_equivalents 0.0387
_diffrn_reflns_av_sigmaI/netI 0.0337
_diffrn_reflns_limit_h_max 19
_diffrn_reflns_limit_h_min -19
_diffrn_reflns_limit_k_max 11
_diffrn_reflns_limit_k_min -11
_diffrn_reflns_limit_l_max 25
_diffrn_reflns_limit_l_min -24
_diffrn_reflns_number 21686
_diffrn_reflns_theta_full 28.93
_diffrn_reflns_theta_max 28.93
_diffrn_reflns_theta_min 1.44
_exptl_absorpt_coefficient_mu 1.001
_exptl_absorpt_correction_T_max 0.9510
_exptl_absorpt_correction_T_min 0.7894
_exptl_absorpt_correction_type integration
_exptl_crystal_colour colorless
_exptl_crystal_density_diffrn 1.748
_exptl_crystal_density_method 'not measured'
_exptl_crystal_description columnar
_exptl_crystal_F_000 1256
_exptl_crystal_size_max 0.302
_exptl_crystal_size_mid 0.132
_exptl_crystal_size_min 0.052
_refine_diff_density_max 1.399
_refine_diff_density_min -0.354
_refine_diff_density_rms 0.100
_refine_ls_extinction_method none
_refine_ls_goodness_of_fit_ref 1.073
_refine_ls_hydrogen_treatment mixed
_refine_ls_matrix_type full
_refine_ls_number_parameters 334
_refine_ls_number_reflns 5832
_refine_ls_number_restraints 0
_refine_ls_restrained_S_all 1.073
_refine_ls_R_factor_all 0.0463
_refine_ls_R_factor_gt 0.0339
_refine_ls_shift/su_max 0.003
_refine_ls_shift/su_mean 0.000
_refine_ls_structure_factor_coef Fsqd
_refine_ls_weighting_details 'calc w=1/[\s^2^(Fo^2^)+(0.0443P)^2^+0.9810P] where P=(Fo^2^+2Fc^2^)/3'
_refine_ls_weighting_scheme calc
_refine_ls_wR_factor_gt 0.0808
_refine_ls_wR_factor_ref 0.0863
_reflns_number_gt 4651
_reflns_number_total 5832
_reflns_threshold_expression >2sigma(I)
_cod_data_source_file ic0482990si20041203_074918.cif
_cod_data_source_block 3
_cod_depositor_comments
;
The following automatic conversions were performed:
'_symmetry_cell_setting' value 'Monoclinic' changed to 'monoclinic'
according to '/home/saulius/struct/CIF-dictionaries/cif_core.dic'
dictionary named 'cif_core.dic' version 2.4.1 from 2010-06-29.

Automatic conversion script
Id: cif_fix_enum 1527 2010-12-29 10:47:43Z saulius 
;
_cod_original_sg_symbol_H-M 'P 21/c'
_cod_database_code 4300788

loop_
_symmetry_equiv_pos_as_xyz
'x, y, z'
'-x, y+1/2, -z+1/2'
'-x, -y, -z'
'x, -y-1/2, z-1/2'

loop_
_atom_site_label
_atom_site_type_symbol
_atom_site_fract_x
_atom_site_fract_y
_atom_site_fract_z
_atom_site_U_iso_or_equiv
_atom_site_adp_type
_atom_site_occupancy
_atom_site_symmetry_multiplicity
_atom_site_calc_flag
_atom_site_refinement_flags
_atom_site_disorder_assembly
_atom_site_disorder_group
Ag1 Ag 1.311547(13) -0.10106(2) 0.451221(10) 0.02385(7) Uani 1 1 d . . .
S1 S 0.45822(4) -0.00141(7) 0.61630(3) 0.02169(13) Uani 1 1 d . . .
F1 F 0.54544(14) 0.0583(2) 0.74882(10) 0.0544(5) Uani 1 1 d . . .
F2 F 0.39937(14) -0.0013(2) 0.73750(9) 0.0507(5) Uani 1 1 d . . .
F3 F 0.43662(13) 0.2183(2) 0.70373(10) 0.0483(5) Uani 1 1 d . . .
O1 O 1.06928(12) 0.22404(19) 0.48083(9) 0.0244(4) Uani 1 1 d . . .
O2 O 0.78157(13) 0.0623(2) 0.90058(10) 0.0286(4) Uani 1 1 d . . .
O3 O 0.48092(13) -0.1586(2) 0.62877(11) 0.0316(4) Uani 1 1 d . . .
O4 O 0.52880(14) 0.0888(2) 0.59314(11) 0.0346(5) Uani 1 1 d . . .
O5 O 0.36205(13) 0.0292(2) 0.57837(10) 0.0316(4) Uani 1 1 d . . .
N1 N 1.25001(14) 0.0983(2) 0.39102(11) 0.0195(4) Uani 1 1 d . . .
N2 N 0.65719(14) 0.1578(2) 1.03049(11) 0.0209(4) Uani 1 1 d . . .
C1 C 1.28096(17) 0.1328(3) 0.33108(13) 0.0238(5) Uani 1 1 d . . .
H1 H 1.3287 0.0716 0.3184 0.029 Uiso 1 1 calc R . .
C2 C 1.24616(19) 0.2532(3) 0.28752(14) 0.0294(6) Uani 1 1 d . . .
H2 H 1.2694 0.2746 0.2455 0.035 Uiso 1 1 calc R . .
C3 C 1.17669(19) 0.3424(3) 0.30616(15) 0.0316(6) Uani 1 1 d . . .
H3 H 1.1519 0.4268 0.2773 0.038 Uiso 1 1 calc R . .
C4 C 1.14358(18) 0.3076(3) 0.36723(14) 0.0276(5) Uani 1 1 d . . .
H4 H 1.0953 0.3668 0.3805 0.033 Uiso 1 1 calc R . .
C5 C 1.18195(16) 0.1853(3) 0.40861(12) 0.0201(5) Uani 1 1 d . . .
C6 C 1.15087(17) 0.1386(3) 0.47591(13) 0.0226(5) Uani 1 1 d . . .
H6A H 1.1358 0.0293 0.4741 0.027 Uiso 1 1 calc R . .
H6B H 1.2023 0.1575 0.5187 0.027 Uiso 1 1 calc R . .
C7 C 1.02916(17) 0.1932(3) 0.53828(13) 0.0218(5) Uani 1 1 d . . .
C8 C 0.95186(17) 0.2822(3) 0.54407(13) 0.0225(5) Uani 1 1 d . . .
H8 H 0.9284 0.3559 0.5083 0.027 Uiso 1 1 calc R . .
C9 C 0.90923(16) 0.2630(3) 0.60216(13) 0.0224(5) Uani 1 1 d . . .
H9 H 0.8574 0.3259 0.6060 0.027 Uiso 1 1 calc R . .
C10 C 0.94045(16) 0.1533(3) 0.65552(13) 0.0207(5) Uani 1 1 d . . .
C11 C 1.01533(17) 0.0615(3) 0.64580(13) 0.0231(5) Uani 1 1 d . . .
H11 H 1.0364 -0.0172 0.6794 0.028 Uiso 1 1 calc R . .
C12 C 1.06000(18) 0.0813(3) 0.58890(13) 0.0237(5) Uani 1 1 d . . .
H12 H 1.1117 0.0183 0.5846 0.028 Uiso 1 1 calc R . .
C13 C 0.89733(17) 0.1340(3) 0.71954(13) 0.0217(5) Uani 1 1 d . . .
C14 C 0.82693(19) 0.2299(3) 0.73307(14) 0.0277(6) Uani 1 1 d . . .
H14 H 0.8056 0.3099 0.7002 0.033 Uiso 1 1 calc R . .
C15 C 0.7863(2) 0.2136(3) 0.79292(14) 0.0305(6) Uani 1 1 d . . .
H15 H 0.7389 0.2818 0.8009 0.037 Uiso 1 1 calc R . .
C16 C 0.81639(18) 0.0957(3) 0.84038(14) 0.0237(5) Uani 1 1 d . . .
C17 C 0.88601(18) -0.0019(3) 0.82794(14) 0.0273(5) Uani 1 1 d . . .
H17 H 0.9065 -0.0830 0.8603 0.033 Uiso 1 1 calc R . .
C18 C 0.92569(17) 0.0179(3) 0.76901(14) 0.0263(5) Uani 1 1 d . . .
H18 H 0.9739 -0.0496 0.7618 0.032 Uiso 1 1 calc R . .
C19 C 0.70857(19) 0.1563(3) 0.91651(14) 0.0266(5) Uani 1 1 d . . .
H19A H 0.6581 0.1718 0.8728 0.032 Uiso 1 1 calc R . .
H19B H 0.7346 0.2561 0.9342 0.032 Uiso 1 1 calc R . .
C20 C 0.66941(17) 0.0770(3) 0.97359(13) 0.0222(5) Uani 1 1 d . . .
C21 C 0.64327(19) -0.0745(3) 0.96572(14) 0.0266(5) Uani 1 1 d . . .
H21 H 0.6522 -0.1297 0.9248 0.032 Uiso 1 1 calc R . .
C22 C 0.60429(18) -0.1445(3) 1.01746(15) 0.0271(6) Uani 1 1 d . . .
H22 H 0.5862 -0.2479 1.0127 0.033 Uiso 1 1 calc R . .
C23 C 0.59207(18) -0.0610(3) 1.07636(14) 0.0255(5) Uani 1 1 d . . .
H23 H 0.5658 -0.1060 1.1130 0.031 Uiso 1 1 calc R . .
C24 C 0.61886(17) 0.0890(3) 1.08065(13) 0.0230(5) Uani 1 1 d . . .
H24 H 0.6098 0.1465 1.1208 0.028 Uiso 1 1 calc R . .
C25 C 0.4599(2) 0.0733(3) 0.70622(15) 0.0331(6) Uani 1 1 d . . .

loop_
_atom_site_aniso_label
_atom_site_aniso_U_11
_atom_site_aniso_U_22
_atom_site_aniso_U_33
_atom_site_aniso_U_23
_atom_site_aniso_U_13
_atom_site_aniso_U_12
Ag1 0.02608(11) 0.01959(11) 0.02763(11) 0.00349(7) 0.00965(8) 0.00427(7)
S1 0.0218(3) 0.0213(3) 0.0230(3) -0.0017(2) 0.0069(2) 0.0004(2)
F1 0.0480(11) 0.0719(13) 0.0356(10) -0.0167(10) -0.0081(9) 0.0124(10)
F2 0.0605(12) 0.0619(13) 0.0385(10) 0.0040(9) 0.0303(9) 0.0023(10)
F3 0.0562(12) 0.0360(10) 0.0536(11) -0.0188(8) 0.0139(9) 0.0076(8)
O1 0.0224(9) 0.0264(9) 0.0262(9) 0.0025(7) 0.0090(7) 0.0067(7)
O2 0.0293(10) 0.0335(10) 0.0257(9) 0.0041(8) 0.0116(8) 0.0083(8)
O3 0.0332(10) 0.0217(9) 0.0408(11) -0.0016(8) 0.0098(9) 0.0053(8)
O4 0.0311(11) 0.0322(11) 0.0458(12) 0.0061(9) 0.0199(9) -0.0017(8)
O5 0.0262(10) 0.0350(11) 0.0314(10) -0.0030(8) 0.0017(8) 0.0045(8)
N1 0.0170(10) 0.0199(10) 0.0211(10) -0.0018(8) 0.0030(8) -0.0009(8)
N2 0.0195(10) 0.0195(10) 0.0242(10) -0.0008(8) 0.0058(8) -0.0004(8)
C1 0.0189(12) 0.0274(13) 0.0261(13) -0.0012(10) 0.0066(10) -0.0041(10)
C2 0.0263(13) 0.0375(15) 0.0241(13) 0.0043(11) 0.0048(11) -0.0072(11)
C3 0.0312(15) 0.0275(13) 0.0332(15) 0.0121(12) 0.0007(12) 0.0017(11)
C4 0.0236(13) 0.0258(13) 0.0329(14) 0.0037(11) 0.0052(11) 0.0032(10)
C5 0.0181(11) 0.0194(12) 0.0220(12) -0.0023(9) 0.0022(9) -0.0021(9)
C6 0.0199(12) 0.0225(12) 0.0255(12) -0.0009(10) 0.0052(10) 0.0037(9)
C7 0.0199(12) 0.0230(12) 0.0217(12) -0.0038(10) 0.0028(9) -0.0010(9)
C8 0.0222(12) 0.0204(12) 0.0245(12) 0.0011(10) 0.0038(10) 0.0012(9)
C9 0.0166(11) 0.0207(12) 0.0290(13) -0.0030(10) 0.0030(10) 0.0023(9)
C10 0.0197(12) 0.0206(11) 0.0213(12) -0.0029(9) 0.0032(10) -0.0022(9)
C11 0.0215(12) 0.0261(13) 0.0213(12) 0.0006(10) 0.0033(10) 0.0023(10)
C12 0.0223(12) 0.0241(13) 0.0251(13) -0.0038(10) 0.0060(10) 0.0049(9)
C13 0.0195(12) 0.0232(12) 0.0212(12) -0.0040(9) 0.0020(10) -0.0008(9)
C14 0.0343(14) 0.0228(13) 0.0274(13) 0.0044(10) 0.0098(11) 0.0081(11)
C15 0.0364(15) 0.0279(14) 0.0309(14) 0.0015(11) 0.0155(12) 0.0100(11)
C16 0.0214(12) 0.0263(13) 0.0240(12) -0.0027(10) 0.0065(10) -0.0005(10)
C17 0.0224(13) 0.0322(14) 0.0276(13) 0.0075(11) 0.0062(11) 0.0053(11)
C18 0.0202(12) 0.0277(14) 0.0323(14) 0.0022(11) 0.0088(11) 0.0047(10)
C19 0.0321(14) 0.0246(13) 0.0259(13) -0.0011(10) 0.0126(11) 0.0049(11)
C20 0.0200(12) 0.0236(13) 0.0233(12) 0.0000(10) 0.0051(10) 0.0035(9)
C21 0.0272(13) 0.0245(13) 0.0262(13) -0.0065(10) 0.0018(11) 0.0017(10)
C22 0.0254(13) 0.0190(12) 0.0338(14) 0.0016(11) -0.0006(11) -0.0016(10)
C23 0.0225(13) 0.0242(13) 0.0298(14) 0.0067(10) 0.0057(11) 0.0010(10)
C24 0.0228(12) 0.0242(13) 0.0232(12) 0.0002(10) 0.0077(10) 0.0009(10)
C25 0.0340(15) 0.0370(16) 0.0294(14) -0.0068(12) 0.0092(12) 0.0046(12)

loop_
_atom_type_symbol
_atom_type_description
_atom_type_scat_dispersion_real
_atom_type_scat_dispersion_imag
_atom_type_scat_source
C C 0.0033 0.0016 'International Tables Vol C Tables 4.2.6.8 and 6.1.1.4'
H H 0.0000 0.0000 'International Tables Vol C Tables 4.2.6.8 and 6.1.1.4'
N N 0.0061 0.0033 'International Tables Vol C Tables 4.2.6.8 and 6.1.1.4'
O O 0.0106 0.0060 'International Tables Vol C Tables 4.2.6.8 and 6.1.1.4'
F F 0.0171 0.0103 'International Tables Vol C Tables 4.2.6.8 and 6.1.1.4'
S S 0.1246 0.1234 'International Tables Vol C Tables 4.2.6.8 and 6.1.1.4'
Ag Ag -0.8971 1.1015 'International Tables Vol C Tables 4.2.6.8 and 6.1.1.4'

loop_
_geom_angle_atom_site_label_1
_geom_angle_atom_site_label_2
_geom_angle_atom_site_label_3
_geom_angle
_geom_angle_site_symmetry_1
_geom_angle_site_symmetry_3
_geom_angle_publ_flag
N1 Ag1 N2 156.25(7) . 2_746 ?
O3 S1 O4 115.82(11) . . ?
O3 S1 O5 115.11(12) . . ?
O4 S1 O5 114.40(12) . . ?
O3 S1 C25 103.86(13) . . ?
O4 S1 C25 102.67(13) . . ?
O5 S1 C25 102.39(12) . . ?
C7 O1 C6 116.56(18) . . ?
C16 O2 C19 118.12(19) . . ?
C1 N1 C5 118.4(2) . . ?
C1 N1 Ag1 117.00(16) . . ?
C5 N1 Ag1 124.60(16) . . ?
C20 N2 C24 118.5(2) . . ?
C20 N2 Ag1 126.03(17) . 2_756 ?
C24 N2 Ag1 115.43(16) . 2_756 ?
N1 C1 C2 122.6(2) . . ?
N1 C1 H1 118.7 . . ?
C2 C1 H1 118.7 . . ?
C1 C2 C3 118.6(2) . . ?
C1 C2 H2 120.7 . . ?
C3 C2 H2 120.7 . . ?
C4 C3 C2 119.4(2) . . ?
C4 C3 H3 120.3 . . ?
C2 C3 H3 120.3 . . ?
C5 C4 C3 118.9(2) . . ?
C5 C4 H4 120.6 . . ?
C3 C4 H4 120.6 . . ?
N1 C5 C4 122.1(2) . . ?
N1 C5 C6 115.1(2) . . ?
C4 C5 C6 122.9(2) . . ?
O1 C6 C5 108.37(19) . . ?
O1 C6 H6A 110.0 . . ?
C5 C6 H6A 110.0 . . ?
O1 C6 H6B 110.0 . . ?
C5 C6 H6B 110.0 . . ?
H6A C6 H6B 108.4 . . ?
O1 C7 C12 124.6(2) . . ?
O1 C7 C8 115.9(2) . . ?
C12 C7 C8 119.5(2) . . ?
C9 C8 C7 119.8(2) . . ?
C9 C8 H8 120.1 . . ?
C7 C8 H8 120.1 . . ?
C8 C9 C10 122.0(2) . . ?
C8 C9 H9 119.0 . . ?
C10 C9 H9 119.0 . . ?
C11 C10 C9 116.3(2) . . ?
C11 C10 C13 120.9(2) . . ?
C9 C10 C13 122.8(2) . . ?
C12 C11 C10 122.4(2) . . ?
C12 C11 H11 118.8 . . ?
C10 C11 H11 118.8 . . ?
C7 C12 C11 119.9(2) . . ?
C7 C12 H12 120.1 . . ?
C11 C12 H12 120.1 . . ?
C14 C13 C18 116.4(2) . . ?
C14 C13 C10 122.2(2) . . ?
C18 C13 C10 121.4(2) . . ?
C13 C14 C15 122.8(2) . . ?
C13 C14 H14 118.6 . . ?
C15 C14 H14 118.6 . . ?
C16 C15 C14 118.6(2) . . ?
C16 C15 H15 120.7 . . ?
C14 C15 H15 120.7 . . ?
O2 C16 C17 114.7(2) . . ?
O2 C16 C15 125.6(2) . . ?
C17 C16 C15 119.7(2) . . ?
C18 C17 C16 120.4(2) . . ?
C18 C17 H17 119.8 . . ?
C16 C17 H17 119.8 . . ?
C17 C18 C13 122.0(2) . . ?
C17 C18 H18 119.0 . . ?
C13 C18 H18 119.0 . . ?
O2 C19 C20 107.0(2) . . ?
O2 C19 H19A 110.3 . . ?
C20 C19 H19A 110.3 . . ?
O2 C19 H19B 110.3 . . ?
C20 C19 H19B 110.3 . . ?
H19A C19 H19B 108.6 . . ?
N2 C20 C21 121.3(2) . . ?
N2 C20 C19 118.1(2) . . ?
C21 C20 C19 120.5(2) . . ?
C22 C21 C20 119.9(2) . . ?
C22 C21 H21 120.0 . . ?
C20 C21 H21 120.0 . . ?
C21 C22 C23 118.6(2) . . ?
C21 C22 H22 120.7 . . ?
C23 C22 H22 120.7 . . ?
C24 C23 C22 118.5(2) . . ?
C24 C23 H23 120.7 . . ?
C22 C23 H23 120.7 . . ?
N2 C24 C23 123.1(2) . . ?
N2 C24 H24 118.5 . . ?
C23 C24 H24 118.5 . . ?
F3 C25 F1 108.3(2) . . ?
F3 C25 F2 108.0(2) . . ?
F1 C25 F2 107.0(2) . . ?
F3 C25 S1 111.4(2) . . ?
F1 C25 S1 110.77(19) . . ?
F2 C25 S1 111.1(2) . . ?

loop_
_geom_bond_atom_site_label_1
_geom_bond_atom_site_label_2
_geom_bond_distance
_geom_bond_site_symmetry_2
_geom_bond_publ_flag
Ag1 N1 2.1852(19) . ?
Ag1 N2 2.194(2) 2_746 ?
S1 O3 1.4370(19) . ?
S1 O4 1.4382(19) . ?
S1 O5 1.4473(19) . ?
S1 C25 1.828(3) . ?
F1 C25 1.331(3) . ?
F2 C25 1.334(3) . ?
F3 C25 1.325(3) . ?
O1 C7 1.370(3) . ?
O1 C6 1.422(3) . ?
O2 C16 1.378(3) . ?
O2 C19 1.427(3) . ?
N1 C1 1.346(3) . ?
N1 C5 1.348(3) . ?
N2 C20 1.340(3) . ?
N2 C24 1.347(3) . ?
N2 Ag1 2.194(2) 2_756 ?
C1 C2 1.376(4) . ?
C1 H1 0.9500 . ?
C2 C3 1.383(4) . ?
C2 H2 0.9500 . ?
C3 C4 1.383(4) . ?
C3 H3 0.9500 . ?
C4 C5 1.382(3) . ?
C4 H4 0.9500 . ?
C5 C6 1.503(3) . ?
C6 H6A 0.9900 . ?
C6 H6B 0.9900 . ?
C7 C12 1.385(3) . ?
C7 C8 1.392(3) . ?
C8 C9 1.387(3) . ?
C8 H8 0.9500 . ?
C9 C10 1.406(3) . ?
C9 H9 0.9500 . ?
C10 C11 1.398(3) . ?
C10 C13 1.493(3) . ?
C11 C12 1.386(3) . ?
C11 H11 0.9500 . ?
C12 H12 0.9500 . ?
C13 C14 1.392(3) . ?
C13 C18 1.393(4) . ?
C14 C15 1.397(4) . ?
C14 H14 0.9500 . ?
C15 C16 1.386(4) . ?
C15 H15 0.9500 . ?
C16 C17 1.385(3) . ?
C17 C18 1.376(3) . ?
C17 H17 0.9500 . ?
C18 H18 0.9500 . ?
C19 C20 1.502(3) . ?
C19 H19A 0.9900 . ?
C19 H19B 0.9900 . ?
C20 C21 1.393(3) . ?
C21 C22 1.382(4) . ?
C21 H21 0.9500 . ?
C22 C23 1.384(4) . ?
C22 H22 0.9500 . ?
C23 C24 1.381(3) . ?
C23 H23 0.9500 . ?
C24 H24 0.9500 . ?

loop_
_geom_torsion_atom_site_label_1
_geom_torsion_atom_site_label_2
_geom_torsion_atom_site_label_3
_geom_torsion_atom_site_label_4
_geom_torsion
_geom_torsion_site_symmetry_1
_geom_torsion_site_symmetry_2
_geom_torsion_site_symmetry_3
_geom_torsion_site_symmetry_4
_geom_torsion_publ_flag
N2 Ag1 N1 C1 -64.3(3) 2_746 . . . ?
N2 Ag1 N1 C5 113.7(2) 2_746 . . . ?
C5 N1 C1 C2 0.3(3) . . . . ?
Ag1 N1 C1 C2 178.36(19) . . . . ?
N1 C1 C2 C3 0.1(4) . . . . ?
C1 C2 C3 C4 -0.6(4) . . . . ?
C2 C3 C4 C5 0.8(4) . . . . ?
C1 N1 C5 C4 -0.1(3) . . . . ?
Ag1 N1 C5 C4 -177.99(18) . . . . ?
C1 N1 C5 C6 179.6(2) . . . . ?
Ag1 N1 C5 C6 1.6(3) . . . . ?
C3 C4 C5 N1 -0.5(4) . . . . ?
C3 C4 C5 C6 179.9(2) . . . . ?
C7 O1 C6 C5 178.18(19) . . . . ?
N1 C5 C6 O1 -170.58(19) . . . . ?
C4 C5 C6 O1 9.1(3) . . . . ?
C6 O1 C7 C12 -3.1(3) . . . . ?
C6 O1 C7 C8 177.3(2) . . . . ?
O1 C7 C8 C9 -177.4(2) . . . . ?
C12 C7 C8 C9 3.0(4) . . . . ?
C7 C8 C9 C10 -1.3(4) . . . . ?
C8 C9 C10 C11 -1.7(3) . . . . ?
C8 C9 C10 C13 178.2(2) . . . . ?
C9 C10 C11 C12 3.1(4) . . . . ?
C13 C10 C11 C12 -176.8(2) . . . . ?
O1 C7 C12 C11 178.8(2) . . . . ?
C8 C7 C12 C11 -1.7(4) . . . . ?
C10 C11 C12 C7 -1.5(4) . . . . ?
C11 C10 C13 C14 175.8(2) . . . . ?
C9 C10 C13 C14 -4.1(4) . . . . ?
C11 C10 C13 C18 -4.4(4) . . . . ?
C9 C10 C13 C18 175.8(2) . . . . ?
C18 C13 C14 C15 0.4(4) . . . . ?
C10 C13 C14 C15 -179.7(2) . . . . ?
C13 C14 C15 C16 -0.9(4) . . . . ?
C19 O2 C16 C17 -179.1(2) . . . . ?
C19 O2 C16 C15 -0.3(4) . . . . ?
C14 C15 C16 O2 -178.2(2) . . . . ?
C14 C15 C16 C17 0.5(4) . . . . ?
O2 C16 C17 C18 179.1(2) . . . . ?
C15 C16 C17 C18 0.3(4) . . . . ?
C16 C17 C18 C13 -0.8(4) . . . . ?
C14 C13 C18 C17 0.4(4) . . . . ?
C10 C13 C18 C17 -179.5(2) . . . . ?
C16 O2 C19 C20 167.8(2) . . . . ?
C24 N2 C20 C21 0.1(4) . . . . ?
Ag1 N2 C20 C21 -177.12(18) 2_756 . . . ?
C24 N2 C20 C19 177.6(2) . . . . ?
Ag1 N2 C20 C19 0.4(3) 2_756 . . . ?
O2 C19 C20 N2 133.2(2) . . . . ?
O2 C19 C20 C21 -49.3(3) . . . . ?
N2 C20 C21 C22 -0.3(4) . . . . ?
C19 C20 C21 C22 -177.8(2) . . . . ?
C20 C21 C22 C23 0.1(4) . . . . ?
C21 C22 C23 C24 0.4(4) . . . . ?
C20 N2 C24 C23 0.4(4) . . . . ?
Ag1 N2 C24 C23 177.89(19) 2_756 . . . ?
C22 C23 C24 N2 -0.6(4) . . . . ?
O3 S1 C25 F3 -177.76(19) . . . . ?
O4 S1 C25 F3 61.2(2) . . . . ?
O5 S1 C25 F3 -57.6(2) . . . . ?
O3 S1 C25 F1 61.6(2) . . . . ?
O4 S1 C25 F1 -59.4(2) . . . . ?
O5 S1 C25 F1 -178.3(2) . . . . ?
O3 S1 C25 F2 -57.2(2) . . . . ?
O4 S1 C25 F2 -178.24(19) . . . . ?
O5 S1 C25 F2 62.9(2) . . . . ?
